data_4339977
loop_
_publ_author_name
'Jana, Partha P.'
'Lidin, Sven'

_publ_section_title
;
 AuCd4: A Hume-Rothery Phase with VEC of 1.8 and Icosahedral and
 Trigonal-Prismatic Clusters as Building Blocks.
;
_journal_issue 3
_journal_name_full 'Inorganic chemistry'
_journal_page_first 713
_journal_page_last 721
_journal_paper_doi 10.1021/ic500616t
_journal_volume 54
_journal_year 2015
_chemical_formula_sum 'Au0.987 Cd4.07'
_chemical_formula_weight 651.9
_space_group_IT_number 176
_symmetry_cell_setting hexagonal
_symmetry_Int_Tables_number 176
_symmetry_space_group_name_Hall '-P 6c'
_symmetry_space_group_name_H-M 'P 63/m'
_cell_angle_alpha 90
_cell_angle_beta 90
_cell_angle_gamma 120
_cell_formula_units_Z 54
_cell_length_a 21.3259(14)
_cell_length_b 21.3259(14)
_cell_length_c 14.1254(9)
_cell_measurement_reflns_used 2791
_cell_measurement_temperature 293
_cell_measurement_theta_max 30.82
_cell_measurement_theta_min 3.08
_cell_volume 5563.5(6)
_computing_cell_refinement
;
CrysAlisPro, Agilent Technologies,
Version 1.171.35.21 (release 20-01-2012 CrysAlis171 .NET)
(compiled Jan 23 2012,18:06:46)
;
_computing_data_collection
;
CrysAlisPro, Agilent Technologies,
Version 1.171.35.21 (release 20-01-2012 CrysAlis171 .NET)
(compiled Jan 23 2012,18:06:46)
;
_computing_data_reduction
;
CrysAlisPro, Agilent Technologies,
Version 1.171.35.21 (release 20-01-2012 CrysAlis171 .NET)
(compiled Jan 23 2012,18:06:46)
;
_diffrn_ambient_temperature 293
_diffrn_detector_area_resol_mean 16.1367
_diffrn_measured_fraction_theta_full 0.98
_diffrn_measured_fraction_theta_max 0.91
_diffrn_measurement_device 'four-cycle diffractometer'
_diffrn_measurement_device_type 'Xcalibur, Eos'
_diffrn_measurement_method '\p scans'
_diffrn_radiation_monochromator graphite
_diffrn_radiation_probe x-ray
_diffrn_radiation_source 'Enhance (Mo) X-ray Source'
_diffrn_radiation_type 'Mo K\a'
_diffrn_radiation_wavelength 0.7107
_diffrn_reflns_av_R_equivalents 0.0644
_diffrn_reflns_av_sigmaI/netI 0.0672
_diffrn_reflns_limit_h_max 29
_diffrn_reflns_limit_h_min -25
_diffrn_reflns_limit_k_max 30
_diffrn_reflns_limit_k_min -17
_diffrn_reflns_limit_l_max 16
_diffrn_reflns_limit_l_min -19
_diffrn_reflns_number 18155
_diffrn_reflns_theta_full 29.44
_diffrn_reflns_theta_max 30.89
_diffrn_reflns_theta_min 3.09
_exptl_absorpt_coefficient_mu 55.43
_exptl_absorpt_correction_T_max 1
_exptl_absorpt_correction_T_min 0.52
_exptl_absorpt_correction_type multi-scan
_exptl_absorpt_process_details
;
CrysAlisPro, Agilent Technologies,
Version 1.171.35.21 (release 20-01-2012 CrysAlis171 .NET)
(compiled Jan 23 2012,18:06:46)
Empirical absorption correction using spherical harmonics,
 implemented in SCALE3 ABSPACK scaling algorithm.
;
_exptl_crystal_colour 'silvery with metallic luster'
_exptl_crystal_density_diffrn 10.5038
_exptl_crystal_F_000 14760
_exptl_crystal_size_max 0.06
_exptl_crystal_size_mid 0.04
_exptl_crystal_size_min 0.02
_refine_diff_density_max 4.21
_refine_diff_density_min -3.95
_refine_ls_extinction_coef 657(15)
_refine_ls_extinction_method 'B-C type 1 Gaussian isotropic (Becker & Coppens, 1974)'
_refine_ls_goodness_of_fit_gt 1.14
_refine_ls_goodness_of_fit_ref 1.09
_refine_ls_number_constraints 12
_refine_ls_number_parameters 243
_refine_ls_number_reflns 5544
_refine_ls_number_restraints 0
_refine_ls_R_factor_all 0.0982
_refine_ls_R_factor_gt 0.0435
_refine_ls_shift/su_max 0.0132
_refine_ls_shift/su_mean 0.0013
_refine_ls_structure_factor_coef Fsqd
_refine_ls_weighting_details w=1/(\s^2^(I)+0.0004I^2^)
_refine_ls_weighting_scheme sigma
_refine_ls_wR_factor_gt 0.0769
_refine_ls_wR_factor_ref 0.0980
_reflns_number_gt 3184
_reflns_number_total 5544
_reflns_threshold_expression I>3\s(I)
_cod_data_source_file ic500616t_si_002.cif
_cod_data_source_block I
_cod_depositor_comments
;
The following automatic conversions were performed:

'_diffrn_radiation_probe' value 'X-ray' changed to 'x-ray' according
to
/usr/data/users/saulius/crontab/automatic-downloads/rss-feeds/ACS/lib/dictionaries/cif_core.dic
dictionary named 'cif_core.dic' version 2.4.2 from 2011-04-26.

Automatic conversion script
Id: cif_fix_values 2281 2013-09-26 08:29:07Z andrius 

 Adding full bibliography for 4339977--4339978.cif.

The following automatic conversions were performed:

data name '_atom_site_site_symmetry_mutiplicity' was replaced with
'_atom_site_site_symmetry_multiplicity' as specified in the
replacement file 'data/replacement-values/replacement_tags.lst'.

Automatic conversion script
Id: cif_correct_tags 9268 2022-04-12 08:56:07Z antanas 
;
_cod_database_code 4339977

loop_
_symmetry_equiv_pos_site_id
_symmetry_equiv_pos_as_xyz
1 x,y,z
2 -y,x-y,z
3 -x+y,-x,z
4 -x,-y,z+1/2
5 y,-x+y,z+1/2
6 x-y,x,z+1/2
7 -x,-y,-z
8 y,-x+y,-z
9 x-y,x,-z
10 x,y,-z+1/2
11 -y,x-y,-z+1/2
12 -x+y,-x,-z+1/2

loop_
_atom_site_label
_atom_site_type_symbol
_atom_site_fract_x
_atom_site_fract_y
_atom_site_fract_z
_atom_site_adp_type
_atom_site_U_iso_or_equiv
_atom_site_site_symmetry_multiplicity
_atom_site_occupancy
_atom_site_calc_flag
Au1 Au 0.78242(5) 0.17358(5) 0.25 Uani 0.0104(3) 6 1 d
Au2 Au 0.50213(5) -0.05466(5) 0.25 Uani 0.0101(3) 6 1 d
Au3 Au 0.72265(5) -0.11050(5) 0.25 Uani 0.0121(4) 6 1 d
Au4 Au 0.56967(3) 0.19071(3) 0.05117(5) Uani 0.0111(2) 12 1 d
Au5 Au 0.66819(4) 0.00416(4) -0.08019(4) Uani 0.0148(3) 12 1 d
Au6 Au 0.71670(7) 0.23329(6) -0.25 Uani 0.0144(5) 6 0.633(9) d
Cd6a Cd 0.71670(7) 0.23329(6) -0.25 Uani 0.0144(5) 6 0.367(9) d
Au7 Au 0.95624(15) 0.0970(5) 0.05108(18) Uani 0.0144(10) 12 0.53(3) d
Cd7a Cd 0.9650(8) 0.0760(12) 0.0517(4) Uani 0.022(3) 12 0.46(5) d
Cd1 Cd 0.91495(10) 0.30552(9) 0.25 Uani 0.0149(7) 6 1 d
Cd2 Cd 0.89012(12) -0.14327(11) 0.25 Uani 0.0403(10) 6 0.813(12) d
Au2b Au 0.89012(12) -0.14327(11) 0.25 Uani 0.0403(10) 6 0.187(12) d
Cd3 Cd 1.03564(10) 0.27458(12) 0.25 Uani 0.0228(8) 6 1 d
Cd4 Cd 0.36332(10) -0.07292(10) 0.25 Uani 0.0195(8) 6 1 d
Cd5 Cd 0.666667 0.333333 0.12643(18) Uani 0.0225(7) 4 1 d
Cd6 Cd 0.49441(7) 0.05321(7) 0.13865(9) Uani 0.0155(5) 12 1 d
Cd7 Cd 0.56042(8) -0.04695(8) 0.06728(10) Uani 0.0241(6) 12 1 d
Cd8 Cd 0.666667 0.333333 -0.25 Uani 0.0234(10) 2 1 d
Cd9 Cd 0.60483(8) 0.09099(7) -0.03110(11) Uani 0.0255(6) 12 1 d
Cd10 Cd 0.73778(8) 0.10251(8) 0.07159(9) Uani 0.0217(6) 12 1 d
Cd11 Cd 0.59037(10) -0.11571(11) 0.25 Uani 0.0204(8) 6 1 d
Cd12 Cd 0.42545(7) 0.15838(7) 0.05470(10) Uani 0.0209(5) 12 1 d
Cd13 Cd 0.70013(9) -0.06491(8) 0.42923(10) Uani 0.0260(7) 12 1 d
Cd14 Cd 0.81434(7) 0.37995(8) -0.14922(9) Uani 0.0202(6) 12 1 d
Cd15 Cd 0.55162(11) 0.19674(10) 0.25 Uani 0.0199(8) 6 1 d
Cd16 Cd 0.63732(11) 0.06076(12) 0.25 Uani 0.0382(10) 6 1 d
Cd17 Cd 0.69298(8) 0.21028(8) 0.14630(10) Uani 0.0238(7) 12 1 d
Cd18 Cd 0.89935(7) 0.17390(7) 0.13393(10) Uani 0.0178(5) 12 1 d
Cd19 Cd 0.77242(7) 0.16375(7) -0.37071(9) Uani 0.0169(5) 12 1 d
Cd20 Cd 0.70640(7) 0.25540(7) -0.05132(10) Uani 0.0211(5) 12 1 d
Cd21 Cd 0.82594(8) 0.06523(8) -0.04640(12) Uani 0.0300(6) 12 1 d
Cd22 Cd 0.77268(15) 0.03775(12) 0.25 Uani 0.0375(12) 6 1 d
Cd23 Cd 0.96779(10) 0.11747(11) -0.14657(11) Uani 0.0353(9) 12 1 d
Cd24 Cd 1 0 0.1316(4) Uani 0.0283(18) 4 0.522(9) d
Cd24a Cd 1 0 0.25 Uani 0.042(3) 2 0.543(14) d

loop_
_atom_site_aniso_label
_atom_site_aniso_type_symbol
_atom_site_aniso_U_11
_atom_site_aniso_U_22
_atom_site_aniso_U_33
_atom_site_aniso_U_12
_atom_site_aniso_U_13
_atom_site_aniso_U_23
Au1 Au 0.0099(4) 0.0107(4) 0.0112(5) 0.0055(3) 0 0
Au2 Au 0.0098(4) 0.0076(4) 0.0125(5) 0.0040(3) 0 0
Au3 Au 0.0105(4) 0.0104(4) 0.0129(5) 0.0032(4) 0 0
Au4 Au 0.0104(3) 0.0138(3) 0.0096(3) 0.0062(3) 0.0010(2) 0.0032(3)
Au5 Au 0.0163(3) 0.0151(3) 0.0129(3) 0.0078(3) -0.0008(3) -0.0011(3)
Au6 Au 0.0212(7) 0.0183(6) 0.0101(7) 0.0146(5) 0 0
Cd6a Cd 0.0212(7) 0.0183(6) 0.0101(7) 0.0146(5) 0 0
Au7 Au 0.0130(8) 0.0131(19) 0.0129(9) 0.0034(7) 0.0027(6) -0.0015(8)
Cd7a Cd 0.020(2) 0.017(5) 0.013(2) -0.003(3) 0.0041(15) -0.0032(19)
Cd1 Cd 0.0147(9) 0.0124(8) 0.0151(10) 0.0049(7) 0 0
Cd2 Cd 0.0372(13) 0.0314(12) 0.0108(13) -0.0141(9) 0 0
Au2b Au 0.0372(13) 0.0314(12) 0.0108(13) -0.0141(9) 0 0
Cd3 Cd 0.0108(9) 0.0351(12) 0.0170(11) 0.0075(8) 0 0
Cd4 Cd 0.0109(8) 0.0207(10) 0.0224(11) 0.0044(8) 0 0
Cd5 Cd 0.0139(7) 0.0139(7) 0.0396(16) 0.0069(3) 0 0
Cd6 Cd 0.0190(7) 0.0119(6) 0.0153(7) 0.0073(5) 0.0038(5) 0.0043(5)
Cd7 Cd 0.0285(8) 0.0323(8) 0.0157(8) 0.0183(7) 0.0111(6) 0.0100(6)
Cd8 Cd 0.0091(9) 0.0091(9) 0.052(2) 0.0046(4) 0 0
Cd9 Cd 0.0256(7) 0.0152(7) 0.0403(9) 0.0137(6) 0.0038(7) -0.0006(6)
Cd10 Cd 0.0268(7) 0.0226(7) 0.0129(7) 0.0101(6) -0.0029(6) -0.0074(5)
Cd11 Cd 0.0158(9) 0.0267(10) 0.0264(11) 0.0163(8) 0 0
Cd12 Cd 0.0113(6) 0.0167(6) 0.0331(8) 0.0058(5) 0.0025(6) 0.0029(6)
Cd13 Cd 0.0385(9) 0.0271(8) 0.0158(8) 0.0190(7) 0.0098(6) -0.0018(6)
Cd14 Cd 0.0167(7) 0.0276(7) 0.0108(7) 0.0070(6) 0.0046(5) -0.0020(6)
Cd15 Cd 0.0264(10) 0.0165(9) 0.0097(10) 0.0055(8) 0 0
Cd16 Cd 0.0155(10) 0.0302(12) 0.0436(15) -0.0077(9) 0 0
Cd17 Cd 0.0311(8) 0.0412(9) 0.0145(8) 0.0296(7) -0.0042(6) -0.0004(6)
Cd18 Cd 0.0156(6) 0.0190(7) 0.0206(8) 0.0100(6) -0.0024(5) 0.0010(5)
Cd19 Cd 0.0186(7) 0.0169(6) 0.0153(7) 0.0090(6) 0.0004(5) -0.0028(5)
Cd20 Cd 0.0178(7) 0.0180(7) 0.0131(7) -0.0020(5) 0.0017(5) -0.0018(5)
Cd21 Cd 0.0189(7) 0.0266(8) 0.0516(11) 0.0167(6) -0.0113(7) -0.0135(7)
Cd22 Cd 0.0721(18) 0.0194(11) 0.0307(13) 0.0301(12) 0 0
Cd23 Cd 0.0533(11) 0.0650(12) 0.0169(9) 0.0516(10) 0.0032(7) 0.0111(8)
Cd24 Cd 0.0166(17) 0.0166(17) 0.052(4) 0.0083(9) 0 0
Cd24a Cd 0.011(2) 0.011(2) 0.104(9) 0.0053(11) 0 0

loop_
_atom_type_symbol
_atom_type_scat_dispersion_real
_atom_type_scat_dispersion_imag
_atom_type_scat_source
Au -2.0133 8.8022 'International Tables Vol C tables 4.2.6.8 and 6.1.1.1'
Cd -0.8075 1.2024 'International Tables Vol C tables 4.2.6.8 and 6.1.1.1'
